data_4318303
loop_
_publ_author_name
'Yasushi Nishihara'
'Kyoko Nara'
'Kohtaro Osakada'

_publ_contact_author_address
;
Research Laboratory of Resources Utilization, Tokyo Institute of
Technology, 4259 Nagatsuta, Midori-ku, Yokohama 226-8503, Japan
;
_publ_contact_author_email ' kosakada@res.titech.ac.jp '
_publ_contact_author_fax ' +81-45-924-5224 '
_publ_contact_author_name ' Kohtaro Osakada'
_publ_contact_author_phone ' +81-45-924-5224 '
_publ_section_title
;
 Tetraarylpentaborates, [B5O6Ar4]- (Ar = C6H4OMe-4, C6H3Me2-2,6): Their
 Formation from the Reaction of Arylboronic Acids with an Aryloxorhodium
 Complex, Structure, and Chemical Properties
;
_journal_name_full 'Inorganic Chemistry'
_journal_page_first 4090
_journal_page_last 4092
_journal_paper_doi 10.1021/ic015630w
_journal_volume 41
_journal_year 2002
_chemical_formula_sum 'C44 H72 B5 O6 P4 Rh'
_chemical_formula_weight 977.90
_space_group_IT_number 62
_symmetry_cell_setting orthorhombic
_symmetry_Int_Tables_number 62
_symmetry_space_group_name_Hall '-P 2ac 2n'
_symmetry_space_group_name_H-M 'P n m a'
_cell_angle_alpha 90
_cell_angle_beta 90
_cell_angle_gamma 90
_cell_formula_units_Z 4
_cell_length_a 23.704(6)
_cell_length_b 17.254(8)
_cell_length_c 13.304(2)
_cell_measurement_reflns_used 19
_cell_measurement_temperature 296.2
_cell_measurement_theta_max 10.7
_cell_measurement_theta_min 9.3
_cell_volume 5441(3)
_diffrn_ambient_temperature 296.2
_diffrn_measurement_device 'Rigaku AFC5R'
_diffrn_measurement_method ?w-2?q
_diffrn_orient_matrix_UB_11 -0.02045
_diffrn_orient_matrix_UB_12 -0.00031
_diffrn_orient_matrix_UB_13 -0.06574
_diffrn_orient_matrix_UB_21 -0.01756
_diffrn_orient_matrix_UB_22 -0.05092
_diffrn_orient_matrix_UB_23 0.01773
_diffrn_orient_matrix_UB_31 -0.03245
_diffrn_orient_matrix_UB_32 0.02768
_diffrn_orient_matrix_UB_33 0.03185
_diffrn_radiation_detector 'scintillation counter'
_diffrn_radiation_monochromator graphite
_diffrn_radiation_source 'Rigaku rotating anode'
_diffrn_radiation_type 'Mo K?a'
_diffrn_radiation_wavelength 0.7107
_diffrn_reflns_av_R_equivalents 0.00000
_diffrn_reflns_av_sigmaI/netI 0.072
_diffrn_reflns_limit_h_max 0
_diffrn_reflns_limit_h_min -28
_diffrn_reflns_limit_k_max 20
_diffrn_reflns_limit_k_min 0
_diffrn_reflns_limit_l_max 0
_diffrn_reflns_limit_l_min -15
_diffrn_reflns_number 5326
_diffrn_reflns_reduction_process 'Lp corrections applied'
_diffrn_reflns_theta_max 25.00
_diffrn_reflns_theta_min 2.51
_diffrn_standards_decay_% 0.48
_diffrn_standards_interval_count 150
_diffrn_standards_number 3
_exptl_absorpt_coefficient_mu 0.470
_exptl_absorpt_correction_type none
_exptl_crystal_colour 'dark orange'
_exptl_crystal_density_diffrn 1.194
_exptl_crystal_density_meas ?
_exptl_crystal_description prismatic
_exptl_crystal_F_000 2056.00
_exptl_crystal_size_max 0.75
_exptl_crystal_size_mid 0.53
_exptl_crystal_size_min 0.40
_refine_diff_density_max 0.99
_refine_diff_density_min -0.51
_refine_ls_extinction_method none
_refine_ls_goodness_of_fit_all 3.639
_refine_ls_goodness_of_fit_ref 3.640
_refine_ls_matrix_type full
_refine_ls_number_constraints 0
_refine_ls_number_parameters 301
_refine_ls_number_reflns 3311
_refine_ls_number_restraints 0
_refine_ls_R_factor_all 0.0565
_refine_ls_R_factor_gt 0.0560
_refine_ls_shift/su_max 0.0300
_refine_ls_shift/su_mean 0.0020
_refine_ls_structure_factor_coef F
_refine_ls_weighting_details 'w = 1/[?s^2^(Fo) + 0.00000|Fo|^2^]'
_refine_ls_weighting_scheme sigma
_refine_ls_wR_factor_all 0.0500
_refine_ls_wR_factor_ref 0.0500
_reflns_number_gt 3311
_reflns_number_total 5326
_reflns_threshold_expression I>3.00?s(I)
_cod_data_source_file ic015630w_1.cif
_cod_data_source_block form2
_cod_depositor_comments
;
The following automatic conversions were performed:

'_exptl_crystal_density_meas' value 'not measured' was changed to '?'
- the value is perceived as not measured.

Automatic conversion script
Id: cif_fix_values 3008 2015-01-20 13:52:24Z robertas 
;
_cod_original_cell_volume 5441(2)
_cod_original_formula_sum 'C44 H72 B5 O6 P4 Rh '
_cod_database_code 4318303

loop_
_symmetry_equiv_pos_as_xyz
'   +x,   +y,   +z'
1/2+x,1/2-y,1/2-z
'   -x,1/2+y,   -z'
'1/2-x,   -y,1/2+z'
'   -x,   -y,   -z'
1/2-x,1/2+y,1/2+z
'   +x,1/2-y,   +z'
'1/2+x,   +y,1/2-z'

loop_
_atom_site_label
_atom_site_fract_x
_atom_site_fract_y
_atom_site_fract_z
_atom_site_U_iso_or_equiv
_atom_site_occupancy
_atom_site_refinement_flags
_atom_site_adp_type
_atom_site_calc_flag
_atom_site_calc_attached_atom
Rh(1) 0.14817(2) 0.2500 0.09154(3) 0.0578(1) 0.500 S Uani d ?
P(1) 0.16815(5) 0.12264(7) 0.12391(9) 0.0863(4) 1.000 . Uani d ?
P(2) 0.19055(6) 0.2500 -0.0625(1) 0.0785(6) 0.500 S Uani d ?
P(3) 0.06860(6) 0.2500 0.1895(1) 0.0767(6) 0.500 S Uani d ?
O(1) 0.3541(1) 0.2500 0.5286(2) 0.079(1) 0.500 S Uani d ?
O(2) 0.2730(1) 0.2500 0.6407(2) 0.067(1) 0.500 S Uani d ?
O(3) 0.35695(9) 0.1794(1) 0.6820(2) 0.0697(8) 1.000 . Uani d ?
O(4) 0.2615(1) 0.2500 0.4645(2) 0.068(1) 0.500 S Uani d ?
O(5) 0.4286(1) 0.2500 0.7628(3) 0.080(1) 0.500 S Uani d ?
C(1) 0.2391(2) 0.0958(2) 0.0949(4) 0.135(2) 1.000 . Uani d ?
C(2) 0.1702(2) 0.1020(3) 0.2570(4) 0.178(3) 1.000 . Uani d ?
C(3) 0.1301(2) 0.0386(2) 0.0793(4) 0.156(2) 1.000 . Uani d ?
C(4) 0.2642(3) 0.2500 -0.0797(5) 0.142(3) 0.500 S Uani d ?
C(5) 0.1696(2) 0.3314(3) -0.1418(3) 0.165(2) 1.000 . Uani d ?
C(6) 0.0685(3) 0.2500 0.3204(5) 0.182(4) 0.500 S Uani d ?
C(7) 0.0211(2) 0.1728(3) 0.1595(4) 0.142(2) 1.000 . Uani d ?
C(8) 0.3429(2) 0.2500 0.3399(4) 0.066(2) 0.500 S Uani d ?
C(9) 0.3545(2) 0.3190(3) 0.2904(3) 0.084(2) 1.000 . Uani d ?
C(10) 0.3758(2) 0.3175(3) 0.1934(3) 0.108(2) 1.000 . Uani d ?
C(11) 0.3865(3) 0.2500 0.1460(5) 0.124(4) 0.500 S Uani d ?
C(12) 0.3438(2) 0.3940(3) 0.3410(3) 0.122(2) 1.000 . Uani d ?
C(13) 0.1737(2) 0.2500 0.5743(3) 0.048(1) 0.500 S Uani d ?
C(14) 0.1437(1) 0.1813(2) 0.5820(2) 0.064(1) 1.000 . Uani d ?
C(15) 0.0860(2) 0.1821(2) 0.5970(3) 0.083(2) 1.000 . Uani d ?
C(16) 0.0576(3) 0.2500 0.6046(5) 0.099(3) 0.500 S Uani d ?
C(17) 0.1741(2) 0.1051(2) 0.5746(3) 0.103(2) 1.000 . Uani d ?
C(18) 0.4368(1) 0.1054(2) 0.7682(3) 0.066(1) 1.000 . Uani d ?
C(19) 0.4834(2) 0.0813(3) 0.7132(4) 0.094(2) 1.000 . Uani d ?
C(20) 0.5151(3) 0.0197(4) 0.7426(6) 0.145(3) 1.000 . Uani d ?
C(21) 0.5033(3) -0.0175(4) 0.8286(6) 0.138(3) 1.000 . Uani d ?
C(22) 0.4582(3) 0.0041(3) 0.8854(4) 0.116(2) 1.000 . Uani d ?
C(23) 0.4246(2) 0.0668(2) 0.8557(3) 0.081(2) 1.000 . Uani d ?
C(24) 0.4977(2) 0.1214(4) 0.6169(4) 0.177(3) 1.000 . Uani d ?
C(25) 0.3751(2) 0.0910(2) 0.9179(3) 0.134(2) 1.000 . Uani d ?
B(1) 0.3346(2) 0.2500 0.6339(5) 0.067(2) 0.500 S Uani d ?
B(2) 0.3184(3) 0.2500 0.4507(5) 0.066(2) 0.500 S Uani d ?
B(3) 0.2391(2) 0.2500 0.5607(4) 0.055(2) 0.500 S Uani d ?
B(4) 0.4051(2) 0.1809(3) 0.7359(3) 0.059(1) 1.000 . Uani d ?
H(1) 0.2390 0.0496 0.0559 0.162 1.000 . Uiso c ?
H(2) 0.2566 0.1362 0.0579 0.162 1.000 . Uiso c ?
H(3) 0.2593 0.0871 0.1555 0.162 1.000 . Uiso c ?
H(4) 0.2052 0.0785 0.2735 0.214 1.000 . Uiso c ?
H(5) 0.1662 0.1490 0.2937 0.214 1.000 . Uiso c ?
H(6) 0.1402 0.0679 0.2739 0.214 1.000 . Uiso c ?
H(7) 0.0993 0.0549 0.0387 0.187 1.000 . Uiso c ?
H(8) 0.1546 0.0070 0.0406 0.187 1.000 . Uiso c ?
H(9) 0.1163 0.0099 0.1350 0.187 1.000 . Uiso c ?
H(10) 0.2750 0.2954 -0.1151 0.170 1.000 . Uiso c ?
H(11) 0.2749 0.2055 -0.1172 0.170 1.000 . Uiso c ?
H(12) 0.2823 0.2500 -0.0160 0.170 0.500 S Uiso d ?
H(13) 0.2002 0.3458 -0.1838 0.198 1.000 . Uiso c ?
H(14) 0.1383 0.3167 -0.1822 0.198 1.000 . Uiso c ?
H(15) 0.1592 0.3741 -0.1006 0.198 1.000 . Uiso c ?
H(16) 0.1062 0.2500 0.3443 0.219 0.500 S Uiso d ?
H(17) 0.0490 0.2945 0.3441 0.219 1.000 . Uiso c ?
H(18) 0.0501 0.2046 0.3441 0.219 1.000 . Uiso c ?
H(19) 0.0068 0.1509 0.2199 0.170 1.000 . Uiso c ?
H(20) -0.0093 0.1924 0.1204 0.170 1.000 . Uiso c ?
H(21) 0.0406 0.1341 0.1224 0.170 1.000 . Uiso c ?
H(22) 0.3829 0.3650 0.1596 0.129 1.000 . Uiso c ?
H(23) 0.399(2) 0.2500 0.075(4) 0.11(2) 0.500 S Uiso d ?
H(24) 0.3319 0.3848 0.4082 0.147 1.000 . Uiso c ?
H(25) 0.3151 0.4213 0.3059 0.147 1.000 . Uiso c ?
H(26) 0.3774 0.4239 0.3415 0.147 1.000 . Uiso c ?
H(27) 0.0661 0.1345 0.6020 0.100 1.000 . Uiso c ?
H(28) 0.013(2) 0.2500 0.610(4) 0.14(2) 0.500 S Uiso d ?
H(29) 0.2119 0.1138 0.5534 0.123 1.000 . Uiso c ?
H(30) 0.1555 0.0728 0.5272 0.123 1.000 . Uiso c ?
H(31) 0.1743 0.0805 0.6385 0.123 1.000 . Uiso c ?
H(32) 0.5457 0.0029 0.7019 0.174 1.000 . Uiso c ?
H(33) 0.5267 -0.0591 0.8500 0.165 1.000 . Uiso c ?
H(34) 0.4494 -0.0235 0.9452 0.139 1.000 . Uiso c ?
H(35) 0.3870 0.1004 0.9850 0.160 1.000 . Uiso c ?
H(36) 0.3475 0.0510 0.9175 0.160 1.000 . Uiso c ?
H(37) 0.3592 0.1370 0.8907 0.160 1.000 . Uiso c ?
H(38) 0.5198 0.0879 0.5761 0.213 1.000 . Uiso c ?
H(39) 0.5185 0.1672 0.6310 0.213 1.000 . Uiso c ?
H(40) 0.4639 0.1345 0.5824 0.213 1.000 . Uiso c ?

loop_
_atom_site_aniso_label
_atom_site_aniso_U_11
_atom_site_aniso_U_22
_atom_site_aniso_U_33
_atom_site_aniso_U_12
_atom_site_aniso_U_13
_atom_site_aniso_U_23
Rh(1) 0.0530(2) 0.0735(3) 0.0467(2) 0.0000 0.0028(2) 0.0000
P(1) 0.0795(8) 0.0807(8) 0.0986(9) 0.0105(6) 0.0110(6) 0.0163(7)
P(2) 0.075(1) 0.106(1) 0.0543(9) 0.0000 0.0113(8) 0.0000
P(3) 0.067(1) 0.105(1) 0.0581(9) 0.0000 0.0161(8) 0.0000
O(1) 0.040(2) 0.145(3) 0.051(2) 0.0000 -0.005(2) 0.0000
O(2) 0.045(2) 0.115(3) 0.042(2) 0.0000 -0.005(2) 0.0000
O(3) 0.060(1) 0.083(2) 0.066(2) -0.005(1) -0.017(1) -0.006(1)
O(4) 0.038(2) 0.124(3) 0.042(2) 0.0000 -0.001(2) 0.0000
O(5) 0.063(2) 0.070(3) 0.108(3) 0.0000 -0.043(2) 0.0000
C(1) 0.092(3) 0.122(4) 0.191(5) 0.037(3) 0.022(4) 0.047(4)
C(2) 0.237(6) 0.197(5) 0.101(4) 0.080(5) 0.018(4) 0.085(4)
C(3) 0.170(5) 0.065(3) 0.233(6) -0.012(3) 0.013(5) -0.002(4)
C(4) 0.163(7) 0.140(6) 0.121(6) 0.0000 0.082(5) 0.0000
C(5) 0.195(5) 0.236(6) 0.065(3) 0.084(5) 0.019(3) 0.050(4)
C(6) 0.127(6) 0.32(1) 0.103(6) 0.0000 0.049(5) 0.0000
C(7) 0.093(3) 0.151(5) 0.180(5) -0.041(3) 0.036(3) -0.038(4)
C(8) 0.040(3) 0.110(5) 0.046(3) 0.0000 -0.002(2) 0.0000
C(9) 0.057(2) 0.129(4) 0.064(3) -0.024(3) -0.002(2) -0.001(3)
C(10) 0.071(3) 0.181(6) 0.071(4) -0.037(4) -0.008(3) 0.027(3)
C(11) 0.061(4) 0.26(1) 0.048(5) 0.0000 0.002(4) 0.0000
C(12) 0.133(4) 0.129(4) 0.105(4) -0.049(4) 0.006(3) 0.020(3)
C(13) 0.047(3) 0.056(3) 0.042(3) 0.0000 -0.002(2) 0.0000
C(14) 0.059(2) 0.081(3) 0.051(2) -0.005(2) 0.001(2) -0.009(2)
C(15) 0.064(3) 0.114(4) 0.070(3) -0.033(2) 0.008(2) -0.009(3)
C(16) 0.056(4) 0.183(9) 0.060(4) 0.0000 0.008(4) 0.0000
C(17) 0.120(4) 0.083(3) 0.105(3) -0.024(3) 0.011(3) -0.014(3)
C(18) 0.054(2) 0.079(3) 0.065(3) 0.003(2) -0.013(2) -0.020(2)
C(19) 0.068(3) 0.091(4) 0.124(4) 0.015(3) -0.004(3) -0.024(3)
C(20) 0.099(4) 0.145(7) 0.190(7) 0.044(5) -0.018(5) -0.057(6)
C(21) 0.116(5) 0.090(5) 0.207(8) 0.043(4) -0.074(6) -0.048(5)
C(22) 0.175(5) 0.070(3) 0.102(4) 0.014(4) -0.057(4) -0.005(3)
C(23) 0.104(3) 0.065(3) 0.074(3) 0.017(3) -0.024(3) -0.018(2)
C(24) 0.128(4) 0.216(6) 0.187(6) 0.032(4) 0.103(4) -0.006(5)
C(25) 0.217(6) 0.100(4) 0.084(3) 0.039(4) 0.032(4) 0.015(3)
B(1) 0.044(4) 0.105(6) 0.052(4) 0.0000 -0.013(3) 0.0000
B(2) 0.068(4) 0.064(4) 0.065(4) 0.0000 -0.003(4) 0.0000
B(3) 0.053(4) 0.052(4) 0.061(4) 0.0000 -0.003(3) 0.0000
B(4) 0.047(2) 0.086(3) 0.045(2) 0.003(2) -0.001(2) -0.004(2)

loop_
_atom_type_symbol
_atom_type_oxidation_number
_atom_type_number_in_cell
_atom_type_scat_dispersion_real
_atom_type_scat_dispersion_imag
_atom_type_scat_source
C 0 176 0.002 0.002
;International Tables for Crystallography
(1992, Vol. C, Table 6.1.1.2)
;
H 0 288 0.000 0.000
;International Tables for Crystallography
(1992, Vol. C, Table 6.1.1.2)
;
O 0 24 0.008 0.006
;International Tables for Crystallography
(1992, Vol. C, Table 6.1.1.2)
;
B 0 20 0.000 0.001
;International Tables for Crystallography
(1992, Vol. C, Table 6.1.1.2)
;
P 0 16 0.090 0.095
;International Tables for Crystallography
(1992, Vol. C, Table 6.1.1.2)
;
Rh 0 4 -1.287 0.919
;International Tables for Crystallography
(1992, Vol. C, Tables 4.2.6.8 and 6.1.1.1)
;

loop_
_geom_angle_atom_site_label_1
_geom_angle_atom_site_label_2
_geom_angle_atom_site_label_3
_geom_angle
_geom_angle_site_symmetry_1
_geom_angle_site_symmetry_2
_geom_angle_site_symmetry_3
_geom_angle_publ_flag
P(1) Rh(1) P(1) 147.5(1) . . . no
P(1) Rh(1) P(2) 94.47(6) . . . no
P(1) Rh(1) P(3) 93.63(6) . . . no
P(1) Rh(1) P(2) 94.47(6) 7 7 7 no
P(1) Rh(1) P(3) 93.63(6) 7 7 7 no
P(2) Rh(1) P(3) 150.7(1) . . . no
Rh(1) P(1) C(1) 113.8(3) . . . no
Rh(1) P(1) C(2) 112.3(3) . . . no
Rh(1) P(1) C(3) 127.2(3) . . . no
C(1) P(1) C(2) 97.8(4) . . . no
C(1) P(1) C(3) 101.0(4) . . . no
C(2) P(1) C(3) 100.2(5) . . . no
Rh(1) P(2) C(4) 123.6(4) . . . no
Rh(1) P(2) C(5) 113.5(3) . . . no
Rh(1) P(2) C(5) 113.5(3) . . . no
C(4) P(2) C(5) 101.3(4) . . . no
C(4) P(2) C(5) 101.3(4) . . . no
C(5) P(2) C(5) 100.6(6) . . . no
Rh(1) P(3) C(6) 124.7(5) . . . no
Rh(1) P(3) C(7) 113.0(3) . . . no
Rh(1) P(3) C(7) 113.0(3) . . . no
C(6) P(3) C(7) 102.8(4) . . . no
C(6) P(3) C(7) 102.8(4) . . . no
C(7) P(3) C(7) 96.3(6) . . . no
B(1) O(1) B(2) 122.5(8) . . . no
B(1) O(2) B(3) 123.5(8) . . . no
B(1) O(3) B(4) 121.3(6) . . . no
B(2) O(4) B(3) 120.3(8) . . . no
B(4) O(5) B(4) 121.9(8) . . . no
P(1) C(1) H(1) 109.5 . . . no
P(1) C(1) H(2) 109.5 . . . no
P(1) C(1) H(3) 109.5 . . . no
H(1) C(1) H(2) 109.5 . . . no
H(1) C(1) H(3) 109.5 . . . no
H(2) C(1) H(3) 109.5 . . . no
P(1) C(2) H(4) 109.5 . . . no
P(1) C(2) H(5) 109.5 . . . no
P(1) C(2) H(6) 109.5 . . . no
H(4) C(2) H(5) 109.5 . . . no
H(4) C(2) H(6) 109.5 . . . no
H(5) C(2) H(6) 109.5 . . . no
P(1) C(3) H(7) 109.5 . . . no
P(1) C(3) H(8) 109.5 . . . no
P(1) C(3) H(9) 109.5 . . . no
H(7) C(3) H(8) 109.5 . . . no
H(7) C(3) H(9) 109.5 . . . no
H(8) C(3) H(9) 109.5 . . . no
P(2) C(4) H(10) 109.5 . . . no
P(2) C(4) H(11) 109.5 . . . no
P(2) C(4) H(11) 109.5 . . . no
P(2) C(4) H(12) 109.5 . . . no
P(2) C(4) H(12) 109.5 . . . no
H(10) C(4) H(11) 110.3 . . . no
H(10) C(4) H(11) 110.3 . . . no
H(10) C(4) H(12) 108.6 . . . no
H(10) C(4) H(12) 108.6 . . . no
H(11) C(4) H(11) 107.8 . . . no
H(11) C(4) H(12) 109.5 . . . no
H(11) C(4) H(12) 1.9 . . . no
H(11) C(4) H(12) 1.9 7 7 7 no
H(11) C(4) H(12) 109.5 7 7 7 no
H(12) C(4) H(12) 111.1 . . . no
P(2) C(5) H(13) 109.5 . . . no
P(2) C(5) H(14) 109.5 . . . no
P(2) C(5) H(15) 109.5 . . . no
H(13) C(5) H(14) 109.5 . . . no
H(13) C(5) H(15) 109.5 . . . no
H(14) C(5) H(15) 109.5 . . . no
P(3) C(6) H(16) 109.5 . . . no
P(3) C(6) H(17) 109.4 . . . no
P(3) C(6) H(17) 109.4 . . . no
P(3) C(6) H(18) 109.4 . . . no
P(3) C(6) H(18) 109.4 . . . no
H(16) C(6) H(17) 110.3 . . . no
H(16) C(6) H(17) 110.3 . . . no
H(16) C(6) H(18) 108.7 . . . no
H(16) C(6) H(18) 108.7 . . . no
H(17) C(6) H(17) 107.8 . . . no
H(17) C(6) H(18) 109.5 . . . no
H(17) C(6) H(18) 1.9 . . . no
H(17) C(6) H(18) 1.9 7 7 7 no
H(17) C(6) H(18) 109.5 7 7 7 no
H(18) C(6) H(18) 111.1 . . . no
P(3) C(7) H(19) 109.5 . . . no
P(3) C(7) H(20) 109.5 . . . no
P(3) C(7) H(21) 109.5 . . . no
H(19) C(7) H(20) 109.5 . . . no
H(19) C(7) H(21) 109.5 . . . no
H(20) C(7) H(21) 109.5 . . . no
C(9) C(8) C(9) 118(1) . . . no
C(9) C(8) B(2) 120.9(5) . . . no
C(9) C(8) B(2) 120.9(5) 7 7 7 no
C(8) C(9) C(10) 120(1) . . . no
C(8) C(9) C(12) 120.0(7) . . . no
C(10) C(9) C(12) 120.1(9) . . . no
C(9) C(10) C(11) 121(1) . . . no
C(9) C(10) H(22) 119.3 . . . no
C(11) C(10) H(22) 119.3 . . . no
C(10) C(11) C(10) 119(1) . . . no
C(10) C(11) H(40) 120.2 . . . no
C(10) C(11) H(40) 120.2 7 7 7 no
C(9) C(12) H(23) 109.5(9) . . . no
C(9) C(12) H(24) 109.5 . . . no
C(9) C(12) H(25) 109.5 . . . no
H(23) C(12) H(24) 109.5 . . . no
H(23) C(12) H(25) 109.5 . . . no
H(24) C(12) H(25) 109.5 . . . no
C(14) C(13) C(14) 117.5(8) . . . no
C(14) C(13) B(3) 121.2(4) . . . no
C(14) C(13) B(3) 121.2(4) 7 7 7 no
C(13) C(14) C(15) 120.7(7) . . . no
C(13) C(14) C(17) 119.7(6) . . . no
C(15) C(14) C(17) 119.6(7) . . . no
C(14) C(15) C(16) 120.7(9) . . . no
C(14) C(15) H(38) 119.6 . . . no
C(16) C(15) H(38) 119.6 . . . no
C(15) C(16) C(15) 120(1) . . . no
C(15) C(16) H(39) 120.1 . . . no
C(15) C(16) H(39) 120.1 7 7 7 no
C(14) C(17) H(26) 109.5 . . . no
C(14) C(17) H(27) 109.5 . . . no
C(14) C(17) H(28) 109.5(7) . . . no
H(26) C(17) H(27) 109.5 . . . no
H(26) C(17) H(28) 109.5 . . . no
H(27) C(17) H(28) 109.5 . . . no
C(19) C(18) C(23) 118.0(8) . . . no
C(19) C(18) B(4) 119.1(8) . . . no
C(23) C(18) B(4) 122.5(7) . . . no
C(18) C(19) C(20) 121(1) . . . no
C(18) C(19) C(24) 119.6(9) . . . no
C(20) C(19) C(24) 119(1) . . . no
C(19) C(20) C(21) 120(1) . . . no
C(19) C(20) H(35) 119.8 . . . no
C(21) C(20) H(35) 119.8 . . . no
C(20) C(21) C(22) 120(1) . . . no
C(20) C(21) H(36) 119.8 . . . no
C(22) C(21) H(36) 119.9 . . . no
C(21) C(22) C(23) 120(1) . . . no
C(21) C(22) H(37) 119.9 . . . no
C(23) C(22) H(37) 120.0 . . . no
C(18) C(23) C(22) 119.7(8) . . . no
C(18) C(23) C(25) 119.9(8) . . . no
C(22) C(23) C(25) 120.4(9) . . . no
C(19) C(24) H(29) 109.5 . . . no
C(19) C(24) H(30) 109.5 . . . no
C(19) C(24) H(31) 109.5 . . . no
H(29) C(24) H(30) 109.5 . . . no
H(29) C(24) H(31) 109.5 . . . no
H(30) C(24) H(31) 109.5 . . . no
C(23) C(25) H(32) 109.5 . . . no
C(23) C(25) H(33) 109.5 . . . no
C(23) C(25) H(34) 109.5 . . . no
H(32) C(25) H(33) 109.5 . . . no
H(32) C(25) H(34) 109.5 . . . no
H(33) C(25) H(34) 109.5 . . . no
O(1) B(1) O(2) 111.9(8) . . . yes
O(1) B(1) O(3) 107.5(6) . . . yes
O(1) B(1) O(3) 107.5(6) . . . yes
O(2) B(1) O(3) 109.3(6) . . . yes
O(2) B(1) O(3) 109.3(6) . . . yes
O(3) B(1) O(3) 111.4(8) . . . yes
O(1) B(2) O(4) 121(1) . . . no
O(1) B(2) C(8) 119.4(9) . . . no
O(4) B(2) C(8) 119.2(9) . . . no
O(2) B(3) O(4) 120.4(8) . . . no
O(2) B(3) C(13) 120.4(9) . . . no
O(4) B(3) C(13) 119.2(8) . . . no
O(3) B(4) O(5) 120.1(7) . . . no
O(3) B(4) C(18) 122.5(7) . . . no
O(5) B(4) C(18) 117.4(6) . . . no

loop_
_geom_bond_atom_site_label_1
_geom_bond_atom_site_label_2
_geom_bond_distance
_geom_bond_site_symmetry_1
_geom_bond_site_symmetry_2
_geom_bond_publ_flag
Rh(1) P(1) 2.289(2) . . no
Rh(1) P(1) 2.289(2) . . no
Rh(1) P(2) 2.283(3) . . no
Rh(1) P(3) 2.292(3) . . no
P(1) C(1) 1.786(7) . . no
P(1) C(2) 1.807(9) . . no
P(1) C(3) 1.808(8) . . no
P(2) C(4) 1.76(1) . . no
P(2) C(5) 1.826(8) . . no
P(2) C(5) 1.826(8) . . no
P(3) C(6) 1.74(1) . . no
P(3) C(7) 1.790(8) . . no
P(3) C(7) 1.790(8) . . no
O(1) B(1) 1.47(1) . . yes
O(1) B(2) 1.34(1) . . yes
O(2) B(1) 1.46(1) . . yes
O(2) B(3) 1.33(1) . . yes
O(3) B(1) 1.474(7) . . yes
O(3) B(4) 1.348(7) . . yes
O(4) B(2) 1.36(1) . . yes
O(4) B(3) 1.39(1) . . yes
O(5) B(4) 1.363(8) . . yes
O(5) B(4) 1.363(8) . . yes
C(1) H(1) 0.95 . . no
C(1) H(2) 0.95 . . no
C(1) H(3) 0.95 . . no
C(2) H(4) 0.95 . . no
C(2) H(5) 0.95 . . no
C(2) H(6) 0.95 . . no
C(3) H(7) 0.95 . . no
C(3) H(8) 0.95 . . no
C(3) H(9) 0.95 . . no
C(4) H(10) 0.95 . . no
C(4) H(11) 0.95 . . no
C(4) H(11) 0.95 . . no
C(4) H(12) 0.95 . . no
C(4) H(12) 0.95 . . no
C(5) H(13) 0.95 . . no
C(5) H(14) 0.95 . . no
C(5) H(15) 0.95 . . no
C(6) H(16) 0.95 . . no
C(6) H(17) 0.95 . . no
C(6) H(17) 0.95 . . no
C(6) H(18) 0.95 . . no
C(6) H(18) 0.95 . . no
C(7) H(19) 0.95 . . no
C(7) H(20) 0.95 . . no
C(7) H(21) 0.95 . . no
C(8) C(9) 1.388(8) . . no
C(8) C(9) 1.388(8) . . no
C(8) B(2) 1.58(1) . . no
C(9) C(10) 1.386(9) . . no
C(9) C(12) 1.48(1) . . no
C(10) C(11) 1.35(1) . . no
C(10) H(22) 0.95 . . no
C(11) H(40) 0.99 . . no
C(12) H(23) 0.950(8) . . no
C(12) H(24) 0.95 . . no
C(12) H(25) 0.95 . . no
C(13) C(14) 1.387(7) . . no
C(13) C(14) 1.387(7) . . no
C(13) B(3) 1.56(1) . . no
C(14) C(15) 1.380(8) . . no
C(14) C(17) 1.504(9) . . no
C(15) C(16) 1.355(8) . . no
C(15) H(38) 0.95 . . no
C(16) H(39) 1.06 . . no
C(17) H(26) 0.95 . . no
C(17) H(27) 0.95 . . no
C(17) H(28) 0.950(7) . . no
C(18) C(19) 1.389(9) . . no
C(18) C(23) 1.372(9) . . no
C(18) B(4) 1.565(9) . . no
C(19) C(20) 1.36(1) . . no
C(19) C(24) 1.49(1) . . no
C(20) C(21) 1.34(1) . . no
C(20) H(35) 0.95 . . no
C(21) C(22) 1.36(1) . . no
C(21) H(36) 0.95 . . no
C(22) C(23) 1.40(1) . . no
C(22) H(37) 0.95 . . no
C(23) C(25) 1.50(1) . . no
C(24) H(29) 0.95 . . no
C(24) H(30) 0.95 . . no
C(24) H(31) 0.95 . . no
C(25) H(32) 0.95 . . no
C(25) H(33) 0.95 . . no
C(25) H(34) 0.95 . . no
